data_7220886
loop_
_publ_author_name
'Chatterjee, Tanmay'
'Mandal, Mrinal'
'Gude, Venkatesh'
'Bag, Partha Pratim'
'Mandal, Prasun K.'

_publ_section_title
;
 Strong electron donation induced differential nonradiative decay pathways
 for para and meta GFP chromophore analogues.
;
_journal_issue 32
_journal_name_full 'Physical chemistry chemical physics : PCCP'
_journal_page_first 20515
_journal_page_last 20521
_journal_paper_doi 10.1039/c5cp03086b
_journal_volume 17
_journal_year 2015
_chemical_formula_moiety 'C17 H23 N3 O2'
_chemical_formula_sum 'C17 H23 N3 O2'
_chemical_formula_weight 301.38
_chemical_name_systematic
; 
 ? 
;
_space_group_IT_number 14
_symmetry_cell_setting monoclinic
_symmetry_space_group_name_Hall '-P 2yn'
_symmetry_space_group_name_H-M 'P 1 21/n 1'
_atom_sites_solution_hydrogens geom
_atom_sites_solution_primary direct
_atom_sites_solution_secondary difmap
_audit_creation_method SHELXL-97
_audit_update_record
;
2014-05-06 deposited with the CCDC.
2015-06-24 downloaded from the CCDC.
;
_cell_angle_alpha 90.00
_cell_angle_beta 94.135(12)
_cell_angle_gamma 90.00
_cell_formula_units_Z 4
_cell_length_a 10.896(6)
_cell_length_b 7.886(5)
_cell_length_c 19.222(9)
_cell_measurement_reflns_used 2452
_cell_measurement_temperature 200(2)
_cell_measurement_theta_max 23.46
_cell_measurement_theta_min 2.79
_cell_volume 1647.4(16)
_computing_cell_refinement 'Bruker SMART'
_computing_data_collection 'Bruker SMART'
_computing_data_reduction 'Bruker SAINT'
_computing_molecular_graphics 'Bruker SHELXTL'
_computing_publication_material 'Bruker SHELXTL'
_computing_structure_refinement 'SHELXL-97 (Sheldrick, 1997)'
_computing_structure_solution 'SHELXS-97 (Sheldrick, 1990)'
_diffrn_ambient_temperature 200(2)
_diffrn_measured_fraction_theta_full 0.990
_diffrn_measured_fraction_theta_max 0.990
_diffrn_measurement_device_type 'CCD area detector'
_diffrn_measurement_method 'phi and omega scans'
_diffrn_radiation_monochromator graphite
_diffrn_radiation_source 'fine-focus sealed tube'
_diffrn_radiation_type MoK\a
_diffrn_radiation_wavelength 0.71073
_diffrn_reflns_av_R_equivalents 0.0602
_diffrn_reflns_av_sigmaI/netI 0.0670
_diffrn_reflns_limit_h_max 12
_diffrn_reflns_limit_h_min -12
_diffrn_reflns_limit_k_max 8
_diffrn_reflns_limit_k_min -8
_diffrn_reflns_limit_l_max 21
_diffrn_reflns_limit_l_min -15
_diffrn_reflns_number 8612
_diffrn_reflns_theta_full 24.98
_diffrn_reflns_theta_max 24.98
_diffrn_reflns_theta_min 2.09
_exptl_absorpt_coefficient_mu 0.081
_exptl_absorpt_correction_T_max 0.997
_exptl_absorpt_correction_T_min 0.992
_exptl_absorpt_correction_type multi-scan
_exptl_absorpt_process_details 'SADABS; BRUKER, 2008'
_exptl_crystal_colour red
_exptl_crystal_density_diffrn 1.219
_exptl_crystal_density_method 'not measured'
_exptl_crystal_description rectangular
_exptl_crystal_F_000 648
_exptl_crystal_size_max 0.2
_exptl_crystal_size_mid 0.0856
_exptl_crystal_size_min 0.035
_refine_diff_density_max 0.573
_refine_diff_density_min -0.656
_refine_diff_density_rms 0.162
_refine_ls_extinction_method none
_refine_ls_goodness_of_fit_ref 1.242
_refine_ls_hydrogen_treatment mixed
_refine_ls_matrix_type full
_refine_ls_number_parameters 204
_refine_ls_number_reflns 2450
_refine_ls_number_restraints 0
_refine_ls_restrained_S_all 1.242
_refine_ls_R_factor_all 0.1602
_refine_ls_R_factor_gt 0.0744
_refine_ls_shift/su_max 0.000
_refine_ls_shift/su_mean 0.000
_refine_ls_structure_factor_coef Fsqd
_refine_ls_weighting_details 'calc w=1/[\s^2^(Fo^2^)+(0.2000P)^2^+0.0000P] where P=(Fo^2^+2Fc^2^)/3'
_refine_ls_weighting_scheme calc
_refine_ls_wR_factor_gt 0.2239
_refine_ls_wR_factor_ref 0.2356
_reflns_number_gt 1579
_reflns_number_total 2450
_reflns_threshold_expression >2sigma(I)
_cod_data_source_file c5cp03086b2.cif
_cod_data_source_block momimre
_cod_depositor_comments
;
The following automatic conversions were performed:

'_symmetry_cell_setting' value 'Monoclinic' changed to 'monoclinic'
according to
/usr/data/users/saulius/crontab/automatic-downloads/rss-feeds/RSC/lib/dictionaries/cif_core.dic
dictionary named 'cif_core.dic' version 2.4.2 from 2011-04-26.

Automatic conversion script
Id: cif_fix_values 3271 2015-04-21 07:52:19Z andrius 

 Adding full bibliography for 7220885--7220888.cif.
;
_cod_original_cell_volume 1647.4(15)
_cod_original_sg_symbol_H-M 'P2(1)/n  '
_cod_database_code 7220886

loop_
_symmetry_equiv_pos_as_xyz
'x, y, z'
'-x+1/2, y+1/2, -z+1/2'
'-x, -y, -z'
'x-1/2, -y-1/2, z-1/2'

loop_
_atom_site_label
_atom_site_type_symbol
_atom_site_fract_x
_atom_site_fract_y
_atom_site_fract_z
_atom_site_U_iso_or_equiv
_atom_site_adp_type
_atom_site_occupancy
_atom_site_symmetry_multiplicity
_atom_site_calc_flag
_atom_site_refinement_flags
O1 O 0.7004(4) 0.6729(5) 0.5920(2) 0.0619(12) Uani 1 1 d .
O2 O 0.9095(3) 0.9901(4) 0.4148(2) 0.0480(11) Uani 1 1 d .
N1 N 0.5013(3) 0.9928(4) 0.2217(2) 0.0449(12) Uani 1 1 d .
N2 N 0.4752(3) 0.7828(4) 0.4582(2) 0.0372(11) Uani 1 1 d .
N3 N 0.4895(4) 0.6710(4) 0.5672(2) 0.0430(12) Uani 1 1 d .
C1 C 0.5218(5) 1.0628(6) 0.0969(3) 0.0594(16) Uani 1 1 d .
H1A H 0.6055 1.0240 0.1011 0.089 Uiso 1 1 calc R
H1B H 0.5142 1.1553 0.0644 0.089 Uiso 1 1 calc R
H1C H 0.4688 0.9717 0.0805 0.089 Uiso 1 1 calc R
C2 C 0.4855(4) 1.1214(5) 0.1670(3) 0.0436(13) Uani 1 1 d .
H2A H 0.5344 1.2200 0.1811 0.052 Uiso 1 1 calc R
H2B H 0.3999 1.1561 0.1626 0.052 Uiso 1 1 calc R
C5 C 0.6029(4) 0.9963(4) 0.2696(3) 0.0373(13) Uani 1 1 d .
C10 C 0.6018(4) 0.9147(4) 0.3337(3) 0.0345(12) Uani 1 1 d .
H4 H 0.5305 0.8591 0.3447 0.041 Uiso 1 1 calc R
C9 C 0.7033(4) 0.9130(4) 0.3823(3) 0.0348(12) Uani 1 1 d .
C11 C 0.6994(4) 0.8332(5) 0.4501(3) 0.0367(12) Uani 1 1 d .
H6 H 0.7754 0.8173 0.4745 0.044 Uiso 1 1 calc R
C13 C 0.6000(4) 0.7780(5) 0.4831(2) 0.0342(12) Uani 1 1 d .
C15 C 0.4159(4) 0.7214(5) 0.5097(3) 0.0432(14) Uani 1 1 d .
C16 C 0.2792(4) 0.7009(6) 0.5047(3) 0.0567(17) Uani 1 1 d .
H9A H 0.2439 0.7661 0.4662 0.085 Uiso 1 1 calc R
H9B H 0.2472 0.7399 0.5471 0.085 Uiso 1 1 calc R
H9C H 0.2588 0.5834 0.4977 0.085 Uiso 1 1 calc R
C17 C 0.4507(5) 0.6008(6) 0.6315(3) 0.0615(17) Uani 1 1 d .
H10 H 0.4035 0.6838 0.6545 0.092 Uiso 1 1 calc R
H10B H 0.5218 0.5702 0.6612 0.092 Uiso 1 1 calc R
H10C H 0.4012 0.5020 0.6214 0.092 Uiso 1 1 calc R
C14 C 0.6104(5) 0.7033(5) 0.5537(3) 0.0462(15) Uani 1 1 d .
C6 C 0.7140(4) 1.0782(5) 0.2553(3) 0.0419(14) Uani 1 1 d .
H12 H 0.7182 1.1343 0.2130 0.050 Uiso 1 1 calc R
C7 C 0.8147(4) 1.0775(5) 0.3014(3) 0.0407(14) Uani 1 1 d .
H13 H 0.8858 1.1331 0.2900 0.049 Uiso 1 1 calc R
C8 C 0.8130(4) 0.9951(5) 0.3651(3) 0.0360(13) Uani 1 1 d .
C12 C 1.0244(4) 1.0627(6) 0.3986(3) 0.0564(16) Uani 1 1 d .
H15A H 1.0548 1.0039 0.3596 0.085 Uiso 1 1 calc R
H15B H 1.0828 1.0525 0.4382 0.085 Uiso 1 1 calc R
H15C H 1.0128 1.1803 0.3870 0.085 Uiso 1 1 calc R
C3 C 0.3907(4) 0.8966(5) 0.2356(3) 0.0424(13) Uani 1 1 d .
H16A H 0.4156 0.7883 0.2560 0.051 Uiso 1 1 calc R
H16B H 0.3446 0.8737 0.1915 0.051 Uiso 1 1 calc R
C4 C 0.3060(4) 0.9844(6) 0.2839(3) 0.0616(17) Uani 1 1 d .
H17A H 0.3500 1.0058 0.3281 0.092 Uiso 1 1 calc R
H17B H 0.2365 0.9129 0.2906 0.092 Uiso 1 1 calc R
H17C H 0.2780 1.0898 0.2635 0.092 Uiso 1 1 calc R

loop_
_atom_site_aniso_label
_atom_site_aniso_U_11
_atom_site_aniso_U_22
_atom_site_aniso_U_33
_atom_site_aniso_U_23
_atom_site_aniso_U_13
_atom_site_aniso_U_12
O1 0.057(2) 0.070(2) 0.059(3) 0.0058(19) 0.007(2) 0.0015(18)
O2 0.0308(18) 0.0439(18) 0.071(3) -0.0011(16) 0.0155(19) -0.0097(13)
N1 0.032(2) 0.042(2) 0.062(3) 0.0114(19) 0.012(2) -0.0026(15)
N2 0.036(2) 0.0373(19) 0.040(3) -0.0004(16) 0.014(2) -0.0016(14)
N3 0.049(2) 0.038(2) 0.044(3) 0.0016(18) 0.016(2) -0.0033(16)
C1 0.077(4) 0.049(3) 0.054(4) 0.004(2) 0.019(3) -0.001(2)
C2 0.043(3) 0.038(2) 0.050(3) 0.009(2) 0.012(2) 0.0051(19)
C5 0.033(2) 0.024(2) 0.058(4) 0.000(2) 0.020(2) 0.0015(15)
C10 0.026(2) 0.0253(19) 0.054(3) -0.0012(19) 0.014(2) -0.0028(15)
C9 0.033(2) 0.0230(19) 0.050(3) -0.0030(18) 0.017(2) -0.0018(15)
C11 0.030(2) 0.030(2) 0.051(3) -0.0065(19) 0.009(2) -0.0021(16)
C13 0.038(3) 0.028(2) 0.037(3) -0.0014(18) 0.013(2) -0.0009(16)
C15 0.046(3) 0.027(2) 0.059(4) -0.007(2) 0.024(3) -0.0029(18)
C16 0.043(3) 0.049(3) 0.082(5) -0.004(3) 0.029(3) -0.002(2)
C17 0.086(4) 0.048(3) 0.055(4) -0.001(2) 0.037(3) -0.010(3)
C14 0.044(3) 0.032(2) 0.065(4) -0.007(2) 0.021(3) 0.0000(19)
C6 0.038(3) 0.031(2) 0.059(4) 0.006(2) 0.017(3) -0.0008(17)
C7 0.032(3) 0.029(2) 0.063(4) 0.002(2) 0.023(3) -0.0061(16)
C8 0.024(2) 0.028(2) 0.057(4) -0.008(2) 0.008(2) -0.0016(16)
C12 0.033(3) 0.049(3) 0.090(5) -0.007(3) 0.015(3) -0.0164(19)
C3 0.037(2) 0.037(2) 0.055(3) -0.002(2) 0.013(2) -0.0050(18)
C4 0.045(3) 0.054(3) 0.089(5) 0.004(3) 0.029(3) 0.009(2)

loop_
_atom_type_symbol
_atom_type_description
_atom_type_scat_dispersion_real
_atom_type_scat_dispersion_imag
_atom_type_scat_source
C C 0.0033 0.0016 'International Tables Vol C Tables 4.2.6.8 and 6.1.1.4'
H H 0.0000 0.0000 'International Tables Vol C Tables 4.2.6.8 and 6.1.1.4'
N N 0.0061 0.0033 'International Tables Vol C Tables 4.2.6.8 and 6.1.1.4'
O O 0.0106 0.0060 'International Tables Vol C Tables 4.2.6.8 and 6.1.1.4'

loop_
_geom_angle_atom_site_label_1
_geom_angle_atom_site_label_2
_geom_angle_atom_site_label_3
_geom_angle
C8 O2 C12 118.4(4)
C5 N1 C2 120.7(3)
C5 N1 C3 121.2(4)
C2 N1 C3 115.7(4)
C15 N2 C13 104.4(4)
C15 N3 C14 107.7(4)
C15 N3 C17 127.5(4)
C14 N3 C17 124.8(5)
C2 C1 H1A 109.5
C2 C1 H1B 109.5
H1A C1 H1B 109.5
C2 C1 H1C 109.5
H1A C1 H1C 109.5
H1B C1 H1C 109.5
N1 C2 C1 114.0(4)
N1 C2 H2A 108.8
C1 C2 H2A 108.8
N1 C2 H2B 108.8
C1 C2 H2B 108.8
H2A C2 H2B 107.7
N1 C5 C10 121.4(3)
N1 C5 C6 122.2(4)
C10 C5 C6 116.4(5)
C5 C10 C9 122.7(4)
C5 C10 H4 118.6
C9 C10 H4 118.6
C10 C9 C8 118.7(4)
C10 C9 C11 122.2(3)
C8 C9 C11 119.1(4)
C13 C11 C9 129.2(4)
C13 C11 H6 115.4
C9 C11 H6 115.4
C11 C13 N2 127.7(4)
C11 C13 C14 122.9(5)
N2 C13 C14 109.3(3)
N2 C15 N3 115.0(4)
N2 C15 C16 122.3(5)
N3 C15 C16 122.7(4)
C15 C16 H9A 109.5
C15 C16 H9B 109.5
H9A C16 H9B 109.5
C15 C16 H9C 109.5
H9A C16 H9C 109.5
H9B C16 H9C 109.5
N3 C17 H10 109.5
N3 C17 H10B 109.5
H10 C17 H10B 109.5
N3 C17 H10C 109.5
H10 C17 H10C 109.5
H10B C17 H10C 109.5
O1 C14 N3 126.3(5)
O1 C14 C13 130.2(4)
N3 C14 C13 103.5(5)
C7 C6 C5 122.2(5)
C7 C6 H12 118.9
C5 C6 H12 118.9
C6 C7 C8 121.1(4)
C6 C7 H13 119.5
C8 C7 H13 119.5
O2 C8 C7 124.8(4)
O2 C8 C9 116.2(4)
C7 C8 C9 118.9(5)
O2 C12 H15A 109.5
O2 C12 H15B 109.5
H15A C12 H15B 109.5
O2 C12 H15C 109.5
H15A C12 H15C 109.5
H15B C12 H15C 109.5
N1 C3 C4 114.7(4)
N1 C3 H16A 108.6
C4 C3 H16A 108.6
N1 C3 H16B 108.6
C4 C3 H16B 108.6
H16A C3 H16B 107.6
C3 C4 H17A 109.5
C3 C4 H17B 109.5
H17A C4 H17B 109.5
C3 C4 H17C 109.5
H17A C4 H17C 109.5
H17B C4 H17C 109.5

loop_
_geom_bond_atom_site_label_1
_geom_bond_atom_site_label_2
_geom_bond_distance
O1 C14 1.206(6)
O2 C8 1.369(6)
O2 C12 1.432(5)
N1 C5 1.387(6)
N1 C2 1.462(6)
N1 C3 1.465(5)
N2 C15 1.313(6)
N2 C13 1.410(6)
N3 C15 1.376(7)
N3 C14 1.385(6)
N3 C17 1.445(6)
C1 C2 1.504(7)
C1 H1A 0.9600
C1 H1B 0.9600
C1 H1C 0.9600
C2 H2A 0.9700
C2 H2B 0.9700
C5 C10 1.392(7)
C5 C6 1.417(6)
C10 C9 1.396(7)
C10 H4 0.9300
C9 C8 1.419(5)
C9 C11 1.450(7)
C11 C13 1.366(5)
C11 H6 0.9300
C13 C14 1.477(8)
C15 C16 1.494(7)
C16 H9A 0.9600
C16 H9B 0.9600
C16 H9C 0.9600
C17 H10 0.9600
C17 H10B 0.9600
C17 H10C 0.9600
C6 C7 1.360(7)
C6 H12 0.9300
C7 C8 1.389(7)
C7 H13 0.9300
C12 H15A 0.9600
C12 H15B 0.9600
C12 H15C 0.9600
C3 C4 1.522(6)
C3 H16A 0.9700
C3 H16B 0.9700
C4 H17A 0.9600
C4 H17B 0.9600
C4 H17C 0.9600
